data_4033465
loop_
_publ_author_name
'Saavedra, Diana I.'
'Rencher, Benjamin D.'
'Kwon, Doo-Hyun'
'Smith, Stacey J.'
'Ess, Daniel H.'
'Andrus, Merritt B.'

_publ_section_title
;
 Synthesis and Computational Studies Demonstrate the Utility of an
 Intramolecular Styryl Diels-Alder Reaction and Di-t-butylhydroxytoluene
 Assisted [1,3]-Shift to Construct Anticancer dl-Deoxypodophyllotoxin.
;
_journal_issue 4
_journal_name_full 'The Journal of organic chemistry'
_journal_page_first 2018
_journal_page_last 2026
_journal_paper_doi 10.1021/acs.joc.7b02957
_journal_volume 83
_journal_year 2018
_chemical_absolute_configuration ad
_chemical_formula_moiety 'C22 H20 O7, C H Cl3'
_chemical_formula_sum 'C23 H21 Cl3 O7'
_chemical_formula_weight 515.75
_space_group_crystal_system orthorhombic
_space_group_IT_number 19
_space_group_name_Hall 'P 2ac 2ab'
_space_group_name_H-M_alt 'P 21 21 21'
_symmetry_space_group_name_Hall 'P 2ac 2ab'
_symmetry_space_group_name_H-M 'P 21 21 21'
_atom_sites_solution_hydrogens geom
_atom_sites_solution_primary direct
_atom_sites_solution_secondary difmap
_audit_creation_method SHELXL-2014/7
_cell_angle_alpha 90
_cell_angle_beta 90
_cell_angle_gamma 90
_cell_formula_units_Z 4
_cell_length_a 7.0365(7)
_cell_length_b 15.2618(16)
_cell_length_c 20.961(2)
_cell_measurement_reflns_used 5612
_cell_measurement_temperature 119(2)
_cell_measurement_theta_max 68.11
_cell_measurement_theta_min 3.58
_cell_volume 2251.0(4)
_computing_cell_refinement 'Bruker SAINT'
_computing_data_collection 'Bruker APEX2'
_computing_data_reduction 'Bruker SAINT'
_computing_molecular_graphics 'Bruker SHELXTL'
_computing_publication_material 'Bruker SHELXTL'
_computing_structure_refinement 'SHELXL-2014/7 (Sheldrick, 2014)'
_computing_structure_solution 'SHELXS-97 (Sheldrick 2008)'
_diffrn_ambient_temperature 119(2)
_diffrn_measured_fraction_theta_full 0.999
_diffrn_measured_fraction_theta_max 0.990
_diffrn_measurement_device_type 'Bruker APEX-II CCD'
_diffrn_measurement_method '\f and \w scans'
_diffrn_radiation_type CuK\a
_diffrn_radiation_wavelength 1.54178
_diffrn_reflns_av_R_equivalents 0.0783
_diffrn_reflns_av_unetI/netI 0.0570
_diffrn_reflns_Laue_measured_fraction_full 0.999
_diffrn_reflns_Laue_measured_fraction_max 0.990
_diffrn_reflns_limit_h_max 7
_diffrn_reflns_limit_h_min -8
_diffrn_reflns_limit_k_max 18
_diffrn_reflns_limit_k_min -18
_diffrn_reflns_limit_l_max 25
_diffrn_reflns_limit_l_min -24
_diffrn_reflns_number 21020
_diffrn_reflns_point_group_measured_fraction_full 0.999
_diffrn_reflns_point_group_measured_fraction_max 0.988
_diffrn_reflns_theta_full 67.679
_diffrn_reflns_theta_max 68.874
_diffrn_reflns_theta_min 3.582
_diffrn_source 'Bruker-Nonius FR591 Cu rotating anode'
_exptl_absorpt_coefficient_mu 4.075
_exptl_absorpt_correction_T_max 0.7531
_exptl_absorpt_correction_T_min 0.5580
_exptl_absorpt_correction_type multi-scan
_exptl_absorpt_process_details 'SADABS (Sheldrick, 2009)'
_exptl_crystal_colour colourless
_exptl_crystal_density_diffrn 1.522
_exptl_crystal_density_method 'not measured'
_exptl_crystal_description block
_exptl_crystal_F_000 1064
_exptl_crystal_size_max 0.200
_exptl_crystal_size_mid 0.140
_exptl_crystal_size_min 0.060
_refine_diff_density_max 0.208
_refine_diff_density_min -0.232
_refine_diff_density_rms 0.046
_refine_ls_abs_structure_details
; 
 Flack x determined using 1493 quotients [(I+)-(I-)]/[(I+)+(I-)] 
 (Parsons, Flack and Wagner, Acta Cryst. B69 (2013) 249-259). 
;
_refine_ls_abs_structure_Flack -0.005(9)
_refine_ls_extinction_method none
_refine_ls_goodness_of_fit_ref 1.008
_refine_ls_hydrogen_treatment constr
_refine_ls_matrix_type full
_refine_ls_number_parameters 314
_refine_ls_number_reflns 4145
_refine_ls_number_restraints 312
_refine_ls_restrained_S_all 0.985
_refine_ls_R_factor_all 0.0358
_refine_ls_R_factor_gt 0.0316
_refine_ls_shift/su_max 0.000
_refine_ls_shift/su_mean 0.000
_refine_ls_structure_factor_coef Fsqd
_refine_ls_weighting_details 'w=1/[\s^2^(Fo^2^)+(0.0248P)^2^] where P=(Fo^2^+2Fc^2^)/3'
_refine_ls_weighting_scheme calc
_refine_ls_wR_factor_gt 0.0704
_refine_ls_wR_factor_ref 0.0720
_reflns_Friedel_coverage 0.733
_reflns_Friedel_fraction_full 0.999
_reflns_Friedel_fraction_max 0.985
_reflns_number_gt 3791
_reflns_number_total 4145
_reflns_threshold_expression 'I > 2\s(I)'
_cod_data_source_file jo7b02957_si_002.cif
_cod_data_source_block 17003
_cod_depositor_comments 'Adding full bibliography for 4033464--4033465.cif.'
_cod_database_code 4033465
_shelx_shelxl_version_number 2014/7
_shelx_space_group_comment
; 
The symmetry employed for this shelxl refinement is uniquely defined 
by the following loop, which should always be used as a source of 
symmetry information in preference to the above space-group names. 
They are only intended as comments. 
;
_shelx_estimated_absorpt_t_min 0.496
_shelx_estimated_absorpt_t_max 0.792

loop_
_space_group_symop_operation_xyz
'x, y, z'
'-x+1/2, -y, z+1/2'
'-x, y+1/2, -z+1/2'
'x+1/2, -y+1/2, -z'

loop_
_atom_site_label
_atom_site_type_symbol
_atom_site_fract_x
_atom_site_fract_y
_atom_site_fract_z
_atom_site_U_iso_or_equiv
_atom_site_adp_type
_atom_site_occupancy
_atom_site_site_symmetry_order
_atom_site_calc_flag
_atom_site_refinement_flags_posn
_atom_site_refinement_flags_adp
_atom_site_refinement_flags_occupancy
_atom_site_disorder_assembly
_atom_site_disorder_group
O1 O -0.0697(3) 0.58356(14) 0.09475(10) 0.0319(5) Uani 1 1 d . U . . .
C1 C 0.0700(5) 0.5450(2) 0.05237(14) 0.0335(7) Uani 1 1 d . U . . .
H1A H 0.1457 0.5914 0.0313 0.040 Uiso 1 1 calc R U . . .
H1B H 0.0067 0.5095 0.0191 0.040 Uiso 1 1 calc R U . . .
C2 C 0.1974(4) 0.4874(2) 0.09374(13) 0.0239(6) Uani 1 1 d . U . . .
H2 H 0.1554 0.4250 0.0903 0.029 Uiso 1 1 calc R U . . .
C3 C 0.4072(5) 0.49345(19) 0.07991(13) 0.0244(6) Uani 1 1 d . U . . .
H3A H 0.4355 0.4647 0.0386 0.029 Uiso 1 1 calc R U . . .
H3B H 0.4456 0.5557 0.0768 0.029 Uiso 1 1 calc R U . . .
C4 C 0.5166(4) 0.44915(18) 0.13259(13) 0.0193(6) Uani 1 1 d . U . . .
C5 C 0.6837(4) 0.40341(19) 0.11876(13) 0.0225(6) Uani 1 1 d . U . . .
H5 H 0.7296 0.3987 0.0763 0.027 Uiso 1 1 calc R U . . .
C6 C 0.7790(4) 0.36559(18) 0.16860(13) 0.0209(6) Uani 1 1 d . U . . .
O2 O 0.9455(3) 0.31858(13) 0.16711(9) 0.0275(5) Uani 1 1 d . U . . .
C7 C 0.9740(5) 0.2874(2) 0.23043(14) 0.0317(7) Uani 1 1 d . U . . .
H7A H 1.1048 0.3010 0.2448 0.038 Uiso 1 1 calc R U . . .
H7B H 0.9561 0.2231 0.2320 0.038 Uiso 1 1 calc R U . . .
O3 O 0.8387(3) 0.32970(14) 0.27101(9) 0.0248(4) Uani 1 1 d . U . . .
C8 C 0.7146(4) 0.37199(18) 0.23069(12) 0.0189(6) Uani 1 1 d . U . . .
C9 C 0.5517(4) 0.41682(17) 0.24590(13) 0.0189(6) Uani 1 1 d . U . . .
H9 H 0.5084 0.4207 0.2887 0.023 Uiso 1 1 calc R U . . .
C10 C 0.4511(4) 0.45693(17) 0.19564(12) 0.0168(5) Uani 1 1 d . U . . .
C11 C 0.2765(4) 0.50795(17) 0.20884(12) 0.0174(5) Uani 1 1 d . U . . .
C12 C 0.1560(4) 0.52111(18) 0.15978(13) 0.0197(6) Uani 1 1 d . U . . .
C13 C -0.0163(4) 0.57545(19) 0.15691(14) 0.0247(6) Uani 1 1 d . U . . .
O4 O -0.1089(3) 0.61083(14) 0.19804(10) 0.0312(5) Uani 1 1 d . U . . .
C14 C 0.2520(4) 0.54395(16) 0.27436(12) 0.0164(5) Uani 1 1 d . U . . .
C15 C 0.3946(4) 0.59837(17) 0.29796(12) 0.0176(5) Uani 1 1 d . U . . .
H15 H 0.4997 0.6139 0.2718 0.021 Uiso 1 1 calc R U . . .
C16 C 0.3818(4) 0.62979(17) 0.36006(12) 0.0181(5) Uani 1 1 d . U . . .
C17 C 0.2295(4) 0.60596(17) 0.39869(12) 0.0178(5) Uani 1 1 d . U . . .
C18 C 0.0881(4) 0.55147(17) 0.37461(12) 0.0180(5) Uani 1 1 d . U . . .
C19 C 0.0975(4) 0.52141(17) 0.31212(12) 0.0184(5) Uani 1 1 d . U . . .
H19 H -0.0011 0.4857 0.2954 0.022 Uiso 1 1 calc R U . . .
O5 O 0.5133(3) 0.68329(13) 0.38777(9) 0.0244(5) Uani 1 1 d . U . . .
C20 C 0.6601(4) 0.7161(2) 0.34747(14) 0.0260(6) Uani 1 1 d . U . . .
H20A H 0.7389 0.6673 0.3325 0.039 Uiso 1 1 calc R U . . .
H20B H 0.7391 0.7575 0.3715 0.039 Uiso 1 1 calc R U . . .
H20C H 0.6033 0.7461 0.3108 0.039 Uiso 1 1 calc R U . . .
O6 O 0.2272(3) 0.63258(13) 0.46151(8) 0.0242(4) Uani 1 1 d . U . . .
C21 C 0.0948(5) 0.7008(2) 0.47471(14) 0.0324(7) Uani 1 1 d . U . . .
H21A H 0.1239 0.7518 0.4481 0.049 Uiso 1 1 calc R U . . .
H21B H 0.1035 0.7172 0.5198 0.049 Uiso 1 1 calc R U . . .
H21C H -0.0342 0.6803 0.4653 0.049 Uiso 1 1 calc R U . . .
O7 O -0.0532(3) 0.53098(14) 0.41702(9) 0.0256(5) Uani 1 1 d . U . . .
C22 C -0.2009(4) 0.4749(2) 0.39528(15) 0.0298(7) Uani 1 1 d . U . . .
H22A H -0.2648 0.5018 0.3587 0.045 Uiso 1 1 calc R U . . .
H22B H -0.2930 0.4657 0.4297 0.045 Uiso 1 1 calc R U . . .
H22C H -0.1468 0.4184 0.3825 0.045 Uiso 1 1 calc R U . . .
C1SA C 0.3664(8) 0.2405(4) 0.4037(2) 0.0277(11) Uani 0.85(2) 1 d D U P A 1
H1SA H 0.2860 0.1938 0.3838 0.033 Uiso 0.85(2) 1 calc R U P A 1
Cl1A Cl 0.5878(7) 0.2416(2) 0.36441(16) 0.0367(6) Uani 0.85(2) 1 d D U P A 1
Cl2A Cl 0.3947(7) 0.2153(3) 0.48503(18) 0.0329(6) Uani 0.85(2) 1 d D U P A 1
Cl3A Cl 0.2512(5) 0.3421(4) 0.39303(13) 0.0456(8) Uani 0.85(2) 1 d D U P A 1
C1SB C 0.349(4) 0.224(2) 0.4065(12) 0.0277(11) Uani 0.15(2) 1 d D U P A 2
H1SB H 0.2711 0.1706 0.3980 0.033 Uiso 0.15(2) 1 calc R U P A 2
Cl1B Cl 0.544(3) 0.2278(10) 0.3552(7) 0.0367(6) Uani 0.15(2) 1 d D U P A 2
Cl2B Cl 0.416(4) 0.2281(17) 0.4869(11) 0.0329(6) Uani 0.15(2) 1 d D U P A 2
Cl3B Cl 0.221(2) 0.3179(14) 0.3877(8) 0.0456(8) Uani 0.15(2) 1 d D U P A 2

loop_
_atom_site_aniso_label
_atom_site_aniso_U_11
_atom_site_aniso_U_22
_atom_site_aniso_U_33
_atom_site_aniso_U_23
_atom_site_aniso_U_13
_atom_site_aniso_U_12
O1 0.0362(13) 0.0361(12) 0.0233(10) 0.0013(9) -0.0086(10) 0.0119(10)
C1 0.0392(19) 0.0418(19) 0.0195(14) 0.0025(13) -0.0060(13) 0.0095(15)
C2 0.0330(16) 0.0246(15) 0.0142(12) -0.0016(11) -0.0058(12) 0.0005(12)
C3 0.0347(16) 0.0225(15) 0.0159(12) -0.0015(11) -0.0011(12) -0.0013(13)
C4 0.0248(14) 0.0152(13) 0.0179(12) -0.0023(11) -0.0005(11) -0.0043(10)
C5 0.0256(15) 0.0237(15) 0.0181(13) -0.0037(11) 0.0052(11) -0.0016(11)
C6 0.0186(14) 0.0199(14) 0.0243(13) -0.0035(11) 0.0044(11) 0.0001(11)
O2 0.0236(11) 0.0332(12) 0.0257(10) -0.0024(9) 0.0065(9) 0.0079(9)
C7 0.0272(16) 0.0391(18) 0.0288(15) 0.0034(14) 0.0077(13) 0.0118(13)
O3 0.0201(10) 0.0314(11) 0.0230(9) -0.0002(8) 0.0014(8) 0.0087(8)
C8 0.0183(14) 0.0176(13) 0.0208(12) -0.0020(11) -0.0004(11) -0.0017(10)
C9 0.0184(14) 0.0206(14) 0.0178(12) -0.0019(10) 0.0007(10) -0.0021(11)
C10 0.0203(14) 0.0145(13) 0.0157(12) -0.0012(10) 0.0014(10) -0.0038(10)
C11 0.0198(14) 0.0144(13) 0.0180(12) 0.0001(10) 0.0008(10) -0.0031(10)
C12 0.0232(14) 0.0179(14) 0.0179(12) -0.0002(10) -0.0016(10) 0.0003(11)
C13 0.0275(16) 0.0221(15) 0.0247(14) 0.0021(12) -0.0056(12) 0.0008(12)
O4 0.0302(12) 0.0338(12) 0.0296(10) -0.0052(9) -0.0038(10) 0.0106(10)
C14 0.0173(13) 0.0147(13) 0.0172(12) 0.0003(10) -0.0017(10) 0.0038(10)
C15 0.0173(13) 0.0187(13) 0.0166(12) 0.0011(10) 0.0032(11) 0.0013(11)
C16 0.0186(13) 0.0178(13) 0.0179(12) -0.0016(10) -0.0018(11) -0.0018(10)
C17 0.0212(14) 0.0193(14) 0.0130(11) -0.0019(10) -0.0003(11) 0.0002(10)
C18 0.0174(13) 0.0199(14) 0.0168(12) 0.0007(10) 0.0032(11) 0.0006(11)
C19 0.0167(12) 0.0191(13) 0.0195(12) -0.0015(10) -0.0021(11) -0.0012(11)
O5 0.0221(10) 0.0301(11) 0.0209(10) -0.0068(8) 0.0043(8) -0.0127(8)
C20 0.0219(14) 0.0286(16) 0.0276(14) -0.0032(12) 0.0044(11) -0.0088(12)
O6 0.0269(11) 0.0341(11) 0.0117(8) -0.0048(8) 0.0018(8) -0.0051(9)
C21 0.0486(19) 0.0265(16) 0.0220(14) -0.0060(12) 0.0067(15) 0.0003(15)
O7 0.0220(11) 0.0362(12) 0.0185(9) -0.0043(8) 0.0070(8) -0.0100(9)
C22 0.0226(16) 0.0385(18) 0.0283(15) -0.0055(13) 0.0067(13) -0.0122(13)
C1SA 0.0298(19) 0.024(3) 0.0294(15) 0.0044(15) -0.0007(13) -0.0088(18)
Cl1A 0.0343(12) 0.0351(9) 0.0408(8) 0.0059(7) 0.0132(9) 0.0001(9)
Cl2A 0.0350(12) 0.0364(15) 0.0274(4) 0.0038(7) -0.0007(6) 0.0015(8)
Cl3A 0.0434(10) 0.0462(17) 0.0472(7) 0.0172(9) 0.0064(6) 0.0179(10)
C1SB 0.0298(19) 0.024(3) 0.0294(15) 0.0044(15) -0.0007(13) -0.0088(18)
Cl1B 0.0343(12) 0.0351(9) 0.0408(8) 0.0059(7) 0.0132(9) 0.0001(9)
Cl2B 0.0350(12) 0.0364(15) 0.0274(4) 0.0038(7) -0.0007(6) 0.0015(8)
Cl3B 0.0434(10) 0.0462(17) 0.0472(7) 0.0172(9) 0.0064(6) 0.0179(10)

loop_
_atom_type_symbol
_atom_type_description
_atom_type_scat_dispersion_real
_atom_type_scat_dispersion_imag
_atom_type_scat_source
C C 0.0181 0.0091 'International Tables Vol C Tables 4.2.6.8 and 6.1.1.4'
H H 0.0000 0.0000 'International Tables Vol C Tables 4.2.6.8 and 6.1.1.4'
O O 0.0492 0.0322 'International Tables Vol C Tables 4.2.6.8 and 6.1.1.4'
Cl Cl 0.3639 0.7018 'International Tables Vol C Tables 4.2.6.8 and 6.1.1.4'

loop_
_geom_angle_atom_site_label_1
_geom_angle_atom_site_label_2
_geom_angle_atom_site_label_3
_geom_angle
C13 O1 C1 111.2(2)
O1 C1 C2 106.5(2)
O1 C1 H1A 110.4
C2 C1 H1A 110.4
O1 C1 H1B 110.4
C2 C1 H1B 110.4
H1A C1 H1B 108.6
C12 C2 C3 110.2(2)
C12 C2 C1 102.3(2)
C3 C2 C1 115.5(3)
C12 C2 H2 109.5
C3 C2 H2 109.5
C1 C2 H2 109.5
C4 C3 C2 109.4(2)
C4 C3 H3A 109.8
C2 C3 H3A 109.8
C4 C3 H3B 109.8
C2 C3 H3B 109.8
H3A C3 H3B 108.2
C5 C4 C10 120.9(3)
C5 C4 C3 120.2(2)
C10 C4 C3 118.9(3)
C6 C5 C4 117.7(3)
C6 C5 H5 121.2
C4 C5 H5 121.2
C5 C6 O2 128.3(2)
C5 C6 C8 121.9(3)
O2 C6 C8 109.8(2)
C6 O2 C7 105.9(2)
O2 C7 O3 108.0(2)
O2 C7 H7A 110.1
O3 C7 H7A 110.1
O2 C7 H7B 110.1
O3 C7 H7B 110.1
H7A C7 H7B 108.4
C8 O3 C7 105.6(2)
C9 C8 O3 128.4(2)
C9 C8 C6 121.9(3)
O3 C8 C6 109.7(2)
C8 C9 C10 117.5(2)
C8 C9 H9 121.2
C10 C9 H9 121.2
C4 C10 C9 120.1(3)
C4 C10 C11 119.5(2)
C9 C10 C11 120.4(2)
C12 C11 C10 117.2(2)
C12 C11 C14 125.2(2)
C10 C11 C14 117.5(2)
C11 C12 C13 129.3(3)
C11 C12 C2 122.0(3)
C13 C12 C2 108.3(2)
O4 C13 O1 119.6(3)
O4 C13 C12 131.9(3)
O1 C13 C12 108.6(2)
C19 C14 C15 120.6(2)
C19 C14 C11 121.7(2)
C15 C14 C11 117.6(2)
C16 C15 C14 119.4(3)
C16 C15 H15 120.3
C14 C15 H15 120.3
O5 C16 C15 124.1(2)
O5 C16 C17 115.5(2)
C15 C16 C17 120.3(3)
O6 C17 C16 119.2(2)
O6 C17 C18 120.9(2)
C16 C17 C18 119.7(2)
O7 C18 C19 124.8(3)
O7 C18 C17 114.8(2)
C19 C18 C17 120.3(2)
C14 C19 C18 119.6(3)
C14 C19 H19 120.2
C18 C19 H19 120.2
C16 O5 C20 116.7(2)
O5 C20 H20A 109.5
O5 C20 H20B 109.5
H20A C20 H20B 109.5
O5 C20 H20C 109.5
H20A C20 H20C 109.5
H20B C20 H20C 109.5
C17 O6 C21 114.1(2)
O6 C21 H21A 109.5
O6 C21 H21B 109.5
H21A C21 H21B 109.5
O6 C21 H21C 109.5
H21A C21 H21C 109.5
H21B C21 H21C 109.5
C18 O7 C22 117.4(2)
O7 C22 H22A 109.5
O7 C22 H22B 109.5
H22A C22 H22B 109.5
O7 C22 H22C 109.5
H22A C22 H22C 109.5
H22B C22 H22C 109.5
Cl2A C1SA Cl1A 110.8(3)
Cl2A C1SA Cl3A 111.5(3)
Cl1A C1SA Cl3A 109.8(2)
Cl2A C1SA H1SA 108.2
Cl1A C1SA H1SA 108.2
Cl3A C1SA H1SA 108.2
Cl3B C1SB Cl1B 104.0(15)
Cl3B C1SB Cl2B 109.3(19)
Cl1B C1SB Cl2B 112.3(19)
Cl3B C1SB H1SB 110.4
Cl1B C1SB H1SB 110.4
Cl2B C1SB H1SB 110.4

loop_
_geom_bond_atom_site_label_1
_geom_bond_atom_site_label_2
_geom_bond_distance
O1 C13 1.362(4)
O1 C1 1.449(4)
C1 C2 1.526(4)
C1 H1A 0.9900
C1 H1B 0.9900
C2 C12 1.505(4)
C2 C3 1.507(5)
C2 H2 1.0000
C3 C4 1.507(4)
C3 H3A 0.9900
C3 H3B 0.9900
C4 C5 1.398(4)
C4 C10 1.405(4)
C5 C6 1.369(4)
C5 H5 0.9500
C6 O2 1.374(4)
C6 C8 1.382(4)
O2 C7 1.424(4)
C7 O3 1.431(4)
C7 H7A 0.9900
C7 H7B 0.9900
O3 C8 1.376(3)
C8 C9 1.372(4)
C9 C10 1.409(4)
C9 H9 0.9500
C10 C11 1.481(4)
C11 C12 1.348(4)
C11 C14 1.489(4)
C12 C13 1.470(4)
C13 O4 1.208(4)
C14 C19 1.388(4)
C14 C15 1.394(4)
C15 C16 1.390(4)
C15 H15 0.9500
C16 O5 1.364(3)
C16 C17 1.392(4)
C17 O6 1.378(3)
C17 C18 1.392(4)
C18 O7 1.370(3)
C18 C19 1.389(4)
C19 H19 0.9500
O5 C20 1.425(3)
C20 H20A 0.9800
C20 H20B 0.9800
C20 H20C 0.9800
O6 C21 1.424(4)
C21 H21A 0.9800
C21 H21B 0.9800
C21 H21C 0.9800
O7 C22 1.422(4)
C22 H22A 0.9800
C22 H22B 0.9800
C22 H22C 0.9800
C1SA Cl2A 1.758(5)
C1SA Cl1A 1.762(4)
C1SA Cl3A 1.764(4)
C1SA H1SA 1.0000
C1SB Cl3B 1.74(2)
C1SB Cl1B 1.74(2)
C1SB Cl2B 1.75(2)
C1SB H1SB 1.0000
